data_7029482
loop_
_publ_author_name
'Tan, Gengwen'
'Wang, Wenyuan'
'Blom, Burgert'
'Driess, Matthias'

_publ_section_title
;
 Mechanistic studies of CO2 reduction to methanol mediated by an
 N-heterocyclic germylene hydride.
;
_journal_issue 16
_journal_name_full 'Dalton transactions (Cambridge, England : 2003)'
_journal_page_first 6006
_journal_page_last 6011
_journal_paper_doi 10.1039/c3dt53321b
_journal_volume 43
_journal_year 2014
_chemical_formula_sum 'C59 H84 Al Ge N4 O2'
_chemical_formula_weight 980.87
_chemical_name_systematic
; 
 ? 
;
_space_group_IT_number 15
_symmetry_cell_setting monoclinic
_symmetry_space_group_name_Hall '-C 2yc'
_symmetry_space_group_name_H-M 'C 1 2/c 1'
_atom_sites_solution_hydrogens geom
_atom_sites_solution_primary direct
_atom_sites_solution_secondary difmap
_audit_creation_method
;
CrysAlisPro, Agilent Technologies,
Version 1.171.36.28 (release 01-02-2013 CrysAlis171 .NET)
(compiled Feb  1 2013,16:14:44)
;
_cell_angle_alpha 90.00
_cell_angle_beta 94.2710(10)
_cell_angle_gamma 90.00
_cell_formula_units_Z 4
_cell_length_a 24.8625(3)
_cell_length_b 15.1844(2)
_cell_length_c 14.7693(2)
_cell_measurement_reflns_used 6570
_cell_measurement_temperature 150(2)
_cell_measurement_theta_max 73.4740
_cell_measurement_theta_min 4.4720
_cell_volume 5560.25(12)
_computing_cell_refinement
;
CrysAlisPro, Agilent Technologies,
Version 1.171.36.28 (release 01-02-2013 CrysAlis171 .NET)
(compiled Feb  1 2013,16:14:44)
;
_computing_data_collection
;
CrysAlisPro, Agilent Technologies,
Version 1.171.36.28 (release 01-02-2013 CrysAlis171 .NET)
(compiled Feb  1 2013,16:14:44)
;
_computing_data_reduction
;
CrysAlisPro, Agilent Technologies,
Version 1.171.36.28 (release 01-02-2013 CrysAlis171 .NET)
(compiled Feb  1 2013,16:14:44)
;
_computing_publication_material 'Bruker SHELXTL'
_computing_structure_refinement 'SHELXL-97 (Sheldrick, 1997)'
_computing_structure_solution 'SHELXS-97 (Sheldrick, 1990)'
_diffrn_ambient_temperature 150(2)
_diffrn_measured_fraction_theta_full 0.971
_diffrn_measured_fraction_theta_max 0.971
_diffrn_measurement_device_type 'SuperNova, Single source at offset, Atlas'
_diffrn_measurement_method \w
_diffrn_radiation_monochromator mirror
_diffrn_radiation_source 'SuperNova (Cu) X-ray Source'
_diffrn_radiation_type CuK\a
_diffrn_radiation_wavelength 1.54178
_diffrn_reflns_av_R_equivalents 0.0138
_diffrn_reflns_av_sigmaI/netI 0.0173
_diffrn_reflns_limit_h_max 28
_diffrn_reflns_limit_h_min -30
_diffrn_reflns_limit_k_max 18
_diffrn_reflns_limit_k_min -11
_diffrn_reflns_limit_l_max 18
_diffrn_reflns_limit_l_min -18
_diffrn_reflns_number 10763
_diffrn_reflns_theta_full 73.62
_diffrn_reflns_theta_max 73.62
_diffrn_reflns_theta_min 3.41
_exptl_absorpt_coefficient_mu 1.228
_exptl_absorpt_correction_T_max 0.9092
_exptl_absorpt_correction_T_min 0.8666
_exptl_absorpt_correction_type multi-scan
_exptl_absorpt_process_details
;
CrysAlisPro, Agilent Technologies,
Version 1.171.36.28 (release 01-02-2013 CrysAlis171 .NET)
(compiled Feb  1 2013,16:14:44)
Empirical absorption correction using spherical harmonics,
 implemented in SCALE3 ABSPACK scaling algorithm.
;
_exptl_crystal_colour yellow
_exptl_crystal_density_diffrn 1.172
_exptl_crystal_density_method 'not measured'
_exptl_crystal_description block
_exptl_crystal_F_000 2108
_exptl_crystal_size_max 0.12
_exptl_crystal_size_mid 0.08
_exptl_crystal_size_min 0.08
_refine_diff_density_max 0.469
_refine_diff_density_min -0.405
_refine_diff_density_rms 0.050
_refine_ls_extinction_coef 0.00014(5)
_refine_ls_extinction_expression Fc^*^=kFc[1+0.001xFc^2^\l^3^/sin(2\q)]^-1/4^
_refine_ls_extinction_method SHELXL
_refine_ls_goodness_of_fit_ref 1.022
_refine_ls_hydrogen_treatment mixed
_refine_ls_matrix_type full
_refine_ls_number_parameters 340
_refine_ls_number_reflns 5448
_refine_ls_number_restraints 1
_refine_ls_restrained_S_all 1.022
_refine_ls_R_factor_all 0.0474
_refine_ls_R_factor_gt 0.0437
_refine_ls_shift/su_max 0.001
_refine_ls_shift/su_mean 0.000
_refine_ls_structure_factor_coef Fsqd
_refine_ls_weighting_details 'calc w=1/[\s^2^(Fo^2^)+(0.0718P)^2^+6.8210P] where P=(Fo^2^+2Fc^2^)/3'
_refine_ls_weighting_scheme calc
_refine_ls_wR_factor_gt 0.1225
_refine_ls_wR_factor_ref 0.1291
_reflns_number_gt 5030
_reflns_number_total 5448
_reflns_threshold_expression >2sigma(I)
_cod_data_source_file c3dt53321b.txt
_cod_data_source_block c2c
_cod_depositor_comments
;
The following automatic conversions were performed:

'_symmetry_cell_setting' value 'Monoclinic' changed to 'monoclinic'
according to
/usr/data/users/saulius/crontab/automatic-downloads/current/RSC/lib/dictionaries/cif_core.dic
dictionary named 'cif_core.dic' version 2.4.2 from 2011-04-26.

Automatic conversion script
Id: cif_fix_values 2281 2013-09-26 08:29:07Z andrius 
;
_cod_original_sg_symbol_H-M C2/c
_cod_database_code 7029482

loop_
_symmetry_equiv_pos_as_xyz
'x, y, z'
'-x, y, -z+1/2'
'x+1/2, y+1/2, z'
'-x+1/2, y+1/2, -z+1/2'
'-x, -y, -z'
'x, -y, z-1/2'
'-x+1/2, -y+1/2, -z'
'x+1/2, -y+1/2, z-1/2'

loop_
_atom_site_label
_atom_site_type_symbol
_atom_site_fract_x
_atom_site_fract_y
_atom_site_fract_z
_atom_site_U_iso_or_equiv
_atom_site_adp_type
_atom_site_occupancy
_atom_site_symmetry_multiplicity
_atom_site_calc_flag
_atom_site_refinement_flags
Al1 Al 0.32457(5) 0.28268(9) 1.07708(8) 0.0222(3) Uani 0.50 1 d PD
H1 H 0.2824(17) 0.333(3) 1.098(3) 0.027 Uiso 1 1 d D
Ge1 Ge 0.172831(18) 0.24889(4) 0.95382(4) 0.02525(15) Uani 0.50 1 d P
N1 N 0.14301(5) 0.29210(9) 0.83088(9) 0.0218(3) Uani 1 1 d .
N2 N 0.10957(5) 0.16432(8) 0.95574(9) 0.0200(3) Uani 1 1 d .
C1 C 0.08739(9) 0.29663(15) 0.68543(12) 0.0414(5) Uani 1 1 d .
H1A H 0.0841 0.3606 0.6917 0.062 Uiso 1 1 calc R
H1B H 0.0527 0.2721 0.6618 0.062 Uiso 1 1 calc R
H1C H 0.1149 0.2832 0.6433 0.062 Uiso 1 1 calc R
C2 C 0.10353(7) 0.25646(11) 0.77709(11) 0.0265(4) Uani 1 1 d .
C3 C 0.07404(6) 0.18287(12) 0.80163(11) 0.0270(4) Uani 1 1 d .
H3A H 0.0519 0.1557 0.7544 0.032 Uiso 1 1 calc R
C4 C 0.07347(6) 0.14476(10) 0.88777(11) 0.0223(3) Uani 1 1 d .
C5 C 0.02766(7) 0.08243(12) 0.90309(12) 0.0297(4) Uani 1 1 d .
H5A H 0.0418 0.0306 0.9365 0.045 Uiso 1 1 calc R
H5B H 0.0103 0.0640 0.8444 0.045 Uiso 1 1 calc R
H5C H 0.0012 0.1123 0.9383 0.045 Uiso 1 1 calc R
C6 C 0.16699(6) 0.37380(10) 0.80241(10) 0.0233(3) Uani 1 1 d .
C7 C 0.14798(7) 0.45387(11) 0.83580(12) 0.0275(4) Uani 1 1 d .
C8 C 0.16796(8) 0.53159(11) 0.80158(13) 0.0335(4) Uani 1 1 d .
H8A H 0.1548 0.5863 0.8219 0.040 Uiso 1 1 calc R
C9 C 0.20649(8) 0.53121(12) 0.73871(13) 0.0349(4) Uani 1 1 d .
H9A H 0.2186 0.5850 0.7145 0.042 Uiso 1 1 calc R
C10 C 0.22718(8) 0.45206(12) 0.71139(12) 0.0319(4) Uani 1 1 d .
H10A H 0.2549 0.4522 0.6705 0.038 Uiso 1 1 calc R
C11 C 0.20827(7) 0.37160(11) 0.74251(11) 0.0262(3) Uani 1 1 d .
C12 C 0.23406(8) 0.28672(11) 0.71288(12) 0.0313(4) Uani 1 1 d .
H12A H 0.2140 0.2362 0.7377 0.038 Uiso 1 1 calc R
C13 C 0.29245(9) 0.28195(13) 0.75201(15) 0.0406(5) Uani 1 1 d .
H13A H 0.2935 0.2809 0.8185 0.061 Uiso 1 1 calc R
H13B H 0.3122 0.3336 0.7324 0.061 Uiso 1 1 calc R
H13C H 0.3093 0.2283 0.7304 0.061 Uiso 1 1 calc R
C14 C 0.23168(10) 0.27755(15) 0.60917(13) 0.0459(5) Uani 1 1 d .
H14A H 0.1943 0.2847 0.5840 0.069 Uiso 1 1 calc R
H14B H 0.2449 0.2192 0.5932 0.069 Uiso 1 1 calc R
H14C H 0.2543 0.3230 0.5841 0.069 Uiso 1 1 calc R
C15 C 0.10654(8) 0.45637(12) 0.90669(14) 0.0350(4) Uani 1 1 d .
H15A H 0.1086 0.3986 0.9393 0.042 Uiso 1 1 calc R
C16 C 0.11848(9) 0.52821(16) 0.97755(16) 0.0488(5) Uani 1 1 d .
H16A H 0.1554 0.5213 1.0047 0.073 Uiso 1 1 calc R
H16B H 0.0931 0.5233 1.0250 0.073 Uiso 1 1 calc R
H16C H 0.1146 0.5861 0.9485 0.073 Uiso 1 1 calc R
C17 C 0.04947(9) 0.4654(2) 0.8635(2) 0.0643(7) Uani 1 1 d .
H17A H 0.0412 0.4153 0.8230 0.096 Uiso 1 1 calc R
H17B H 0.0464 0.5202 0.8284 0.096 Uiso 1 1 calc R
H17C H 0.0240 0.4666 0.9110 0.096 Uiso 1 1 calc R
C18 C 0.10161(6) 0.13081(10) 1.04555(10) 0.0220(3) Uani 1 1 d .
C19 C 0.12264(6) 0.04835(11) 1.07228(11) 0.0254(3) Uani 1 1 d .
C20 C 0.11382(8) 0.01821(13) 1.15936(12) 0.0341(4) Uani 1 1 d .
H20A H 0.1274 -0.0378 1.1787 0.041 Uiso 1 1 calc R
C21 C 0.08569(8) 0.06864(14) 1.21775(13) 0.0386(4) Uani 1 1 d .
H21A H 0.0797 0.0471 1.2766 0.046 Uiso 1 1 calc R
C22 C 0.06626(8) 0.15031(13) 1.19063(12) 0.0353(4) Uani 1 1 d .
H22A H 0.0474 0.1847 1.2316 0.042 Uiso 1 1 calc R
C23 C 0.07367(6) 0.18351(12) 1.10461(12) 0.0277(4) Uani 1 1 d .
C24 C 0.05171(7) 0.27372(12) 1.07707(13) 0.0335(4) Uani 1 1 d .
H24A H 0.0637 0.2868 1.0154 0.040 Uiso 1 1 calc R
C25 C -0.01011(9) 0.27505(17) 1.06955(18) 0.0518(6) Uani 1 1 d .
H25A H -0.0229 0.3318 1.0447 0.078 Uiso 1 1 calc R
H25B H -0.0233 0.2667 1.1299 0.078 Uiso 1 1 calc R
H25C H -0.0237 0.2275 1.0292 0.078 Uiso 1 1 calc R
C26 C 0.07424(10) 0.34522(15) 1.14032(19) 0.0537(6) Uani 1 1 d .
H26A H 0.1137 0.3445 1.1422 0.081 Uiso 1 1 calc R
H26B H 0.0627 0.3349 1.2014 0.081 Uiso 1 1 calc R
H26C H 0.0609 0.4027 1.1183 0.081 Uiso 1 1 calc R
C27 C 0.15483(7) -0.00834(11) 1.01124(12) 0.0300(4) Uani 1 1 d .
H27A H 0.1580 0.0239 0.9528 0.036 Uiso 1 1 calc R
C28 C 0.12781(10) -0.09688(14) 0.98977(17) 0.0494(5) Uani 1 1 d .
H28A H 0.0913 -0.0871 0.9617 0.074 Uiso 1 1 calc R
H28B H 0.1258 -0.1306 1.0460 0.074 Uiso 1 1 calc R
H28C H 0.1489 -0.1299 0.9478 0.074 Uiso 1 1 calc R
C29 C 0.21128(10) -0.0238(2) 1.0550(2) 0.0707(9) Uani 1 1 d .
H29A H 0.2291 0.0330 1.0672 0.106 Uiso 1 1 calc R
H29B H 0.2321 -0.0585 1.0139 0.106 Uiso 1 1 calc R
H29C H 0.2090 -0.0559 1.1122 0.106 Uiso 1 1 calc R
C50 C 0.26549(13) 0.1504(2) 0.9748(2) 0.0251(6) Uani 0.50 1 d P
O1 O 0.22286(17) 0.1738(3) 0.9124(3) 0.0249(6) Uani 0.50 1 d P
O2A O 0.30754(9) 0.21102(17) 0.97922(15) 0.0289(5) Uani 0.50 1 d P

loop_
_atom_site_aniso_label
_atom_site_aniso_U_11
_atom_site_aniso_U_22
_atom_site_aniso_U_33
_atom_site_aniso_U_23
_atom_site_aniso_U_13
_atom_site_aniso_U_12
Al1 0.0283(6) 0.0214(6) 0.0163(6) -0.0029(4) -0.0017(4) -0.0077(5)
Ge1 0.0191(2) 0.0285(3) 0.0279(3) 0.0072(2) -0.0002(2) -0.00081(19)
N1 0.0231(6) 0.0207(6) 0.0214(6) 0.0007(5) 0.0001(5) -0.0016(5)
N2 0.0186(6) 0.0198(6) 0.0214(6) 0.0003(5) 0.0014(5) -0.0010(5)
C1 0.0499(11) 0.0460(11) 0.0261(9) 0.0077(8) -0.0113(8) -0.0131(9)
C2 0.0285(8) 0.0293(9) 0.0213(7) -0.0018(6) -0.0018(6) -0.0013(6)
C3 0.0269(8) 0.0297(8) 0.0234(8) -0.0041(6) -0.0036(6) -0.0048(6)
C4 0.0200(7) 0.0200(7) 0.0268(8) -0.0035(6) 0.0010(6) -0.0006(6)
C5 0.0239(8) 0.0318(9) 0.0329(9) -0.0005(7) -0.0007(6) -0.0086(7)
C6 0.0281(8) 0.0198(7) 0.0212(7) 0.0035(6) -0.0042(6) -0.0008(6)
C7 0.0275(8) 0.0239(8) 0.0304(8) 0.0031(6) -0.0029(6) 0.0047(6)
C8 0.0392(10) 0.0192(8) 0.0412(10) 0.0041(7) -0.0025(8) 0.0034(7)
C9 0.0462(11) 0.0220(8) 0.0361(9) 0.0077(7) -0.0003(8) -0.0041(7)
C10 0.0414(10) 0.0268(9) 0.0279(8) 0.0030(7) 0.0050(7) -0.0059(7)
C11 0.0349(9) 0.0229(8) 0.0206(7) 0.0010(6) 0.0011(6) -0.0039(7)
C12 0.0461(10) 0.0211(8) 0.0286(8) -0.0023(6) 0.0148(7) -0.0082(7)
C13 0.0452(11) 0.0303(9) 0.0476(11) -0.0005(8) 0.0129(9) 0.0050(8)
C14 0.0683(14) 0.0401(11) 0.0315(10) -0.0115(8) 0.0175(9) -0.0162(10)
C15 0.0347(9) 0.0251(9) 0.0462(10) 0.0016(8) 0.0094(8) 0.0076(7)
C16 0.0479(12) 0.0514(13) 0.0479(12) -0.0090(10) 0.0093(10) 0.0094(10)
C17 0.0310(11) 0.0779(18) 0.0842(19) -0.0265(15) 0.0053(11) 0.0021(11)
C18 0.0179(7) 0.0250(8) 0.0234(7) -0.0001(6) 0.0028(6) -0.0042(6)
C19 0.0243(8) 0.0246(8) 0.0272(8) 0.0011(6) 0.0002(6) -0.0038(6)
C20 0.0379(9) 0.0326(9) 0.0314(9) 0.0080(7) 0.0009(7) -0.0052(8)
C21 0.0425(10) 0.0465(11) 0.0278(9) 0.0062(8) 0.0083(8) -0.0122(9)
C22 0.0328(9) 0.0438(11) 0.0308(9) -0.0033(8) 0.0130(7) -0.0055(8)
C23 0.0212(7) 0.0314(9) 0.0310(8) -0.0030(7) 0.0059(6) -0.0027(6)
C24 0.0325(9) 0.0316(9) 0.0380(9) -0.0034(8) 0.0125(7) 0.0051(7)
C25 0.0371(11) 0.0498(13) 0.0677(15) -0.0024(11) -0.0006(10) 0.0091(10)
C26 0.0539(13) 0.0357(11) 0.0700(15) -0.0140(11) -0.0059(11) 0.0021(10)
C27 0.0320(9) 0.0235(8) 0.0345(9) 0.0005(7) 0.0020(7) 0.0032(7)
C28 0.0612(14) 0.0334(11) 0.0543(13) -0.0109(9) 0.0077(11) -0.0059(10)
C29 0.0374(12) 0.0839(19) 0.0880(19) -0.0473(16) -0.0150(12) 0.0235(12)
C50 0.0227(15) 0.0229(15) 0.0288(16) 0.0040(12) -0.0050(12) -0.0019(12)
O1 0.0201(13) 0.0297(14) 0.0245(14) -0.0022(10) -0.0025(10) 0.0027(10)
O2A 0.0271(12) 0.0411(14) 0.0175(10) -0.0032(10) -0.0054(9) -0.0173(10)

loop_
_atom_type_symbol
_atom_type_description
_atom_type_scat_dispersion_real
_atom_type_scat_dispersion_imag
_atom_type_scat_source
C C 0.0181 0.0091 'International Tables Vol C Tables 4.2.6.8 and 6.1.1.4'
H H 0.0000 0.0000 'International Tables Vol C Tables 4.2.6.8 and 6.1.1.4'
N N 0.0311 0.0180 'International Tables Vol C Tables 4.2.6.8 and 6.1.1.4'
O O 0.0492 0.0322 'International Tables Vol C Tables 4.2.6.8 and 6.1.1.4'
Al Al 0.2130 0.2455 'International Tables Vol C Tables 4.2.6.8 and 6.1.1.4'
Ge Ge -1.0885 0.8855 'International Tables Vol C Tables 4.2.6.8 and 6.1.1.4'

loop_
_geom_angle_atom_site_label_1
_geom_angle_atom_site_label_2
_geom_angle_atom_site_label_3
_geom_angle
_geom_angle_site_symmetry_1
_geom_angle_site_symmetry_3
Ge1 Al1 O1 123.4(2) 7_557 7_557
Ge1 Al1 O2A 20.67(12) 7_557 .
O1 Al1 O2A 103.03(18) 7_557 .
Ge1 Al1 N1 90.14(14) 7_557 7_557
O1 Al1 N1 121.9(2) 7_557 7_557
O2A Al1 N1 105.64(11) . 7_557
Ge1 Al1 N2 90.03(14) 7_557 7_557
O1 Al1 N2 125.7(2) 7_557 7_557
O2A Al1 N2 101.60(10) . 7_557
N1 Al1 N2 96.11(8) 7_557 7_557
Al1 Ge1 O2A 148.29(19) 7_557 7_557
Al1 Ge1 O1 38.77(16) 7_557 .
O2A Ge1 O1 109.80(16) 7_557 .
Al1 Ge1 N1 70.53(13) 7_557 .
O2A Ge1 N1 131.22(13) 7_557 .
O1 Ge1 N1 96.62(14) . .
Al1 Ge1 N2 70.78(13) 7_557 .
O2A Ge1 N2 124.22(12) 7_557 .
O1 Ge1 N2 99.05(14) . .
N1 Ge1 N2 89.14(6) . .
Al1 Ge1 C50 132.65(15) 7_557 7_557
O2A Ge1 C50 27.67(14) 7_557 7_557
O1 Ge1 C50 96.78(14) . 7_557
N1 Ge1 C50 111.98(9) . 7_557
N2 Ge1 C50 151.86(9) . 7_557
C2 N1 C6 118.36(13) . .
C2 N1 Al1 115.98(12) . 7_557
C6 N1 Al1 123.72(11) . 7_557
C2 N1 Ge1 127.58(11) . .
C6 N1 Ge1 114.00(10) . .
Al1 N1 Ge1 19.33(4) 7_557 .
C4 N2 C18 118.86(13) . .
C4 N2 Al1 116.35(11) . 7_557
C18 N2 Al1 123.79(10) . 7_557
C4 N2 Ge1 127.61(11) . .
C18 N2 Ge1 113.17(9) . .
Al1 N2 Ge1 19.20(4) 7_557 .
N1 C2 C3 123.20(15) . .
N1 C2 C1 120.35(15) . .
C3 C2 C1 116.43(15) . .
C4 C3 C2 127.38(15) . .
N2 C4 C3 122.85(14) . .
N2 C4 C5 120.06(14) . .
C3 C4 C5 117.02(14) . .
C11 C6 C7 121.45(15) . .
C11 C6 N1 119.81(14) . .
C7 C6 N1 118.74(14) . .
C8 C7 C6 117.88(16) . .
C8 C7 C15 120.47(16) . .
C6 C7 C15 121.64(15) . .
C9 C8 C7 121.66(17) . .
C10 C9 C8 119.48(16) . .
C9 C10 C11 121.53(17) . .
C10 C11 C6 117.74(16) . .
C10 C11 C12 119.16(15) . .
C6 C11 C12 123.08(14) . .
C11 C12 C13 109.99(15) . .
C11 C12 C14 112.27(16) . .
C13 C12 C14 109.82(16) . .
C17 C15 C7 111.84(18) . .
C17 C15 C16 110.60(17) . .
C7 C15 C16 112.48(16) . .
C19 C18 C23 121.67(15) . .
C19 C18 N2 119.88(14) . .
C23 C18 N2 118.44(14) . .
C20 C19 C18 118.08(16) . .
C20 C19 C27 119.13(16) . .
C18 C19 C27 122.78(15) . .
C21 C20 C19 120.94(18) . .
C22 C21 C20 119.97(17) . .
C21 C22 C23 121.56(17) . .
C22 C23 C18 117.75(17) . .
C22 C23 C24 120.11(16) . .
C18 C23 C24 122.14(15) . .
C26 C24 C23 111.89(17) . .
C26 C24 C25 111.01(17) . .
C23 C24 C25 111.70(17) . .
C19 C27 C29 110.27(16) . .
C19 C27 C28 112.32(16) . .
C29 C27 C28 109.31(19) . .
O2A C50 O1 113.1(3) . .
O2A C50 Ge1 24.27(12) . 7_557
O1 C50 Ge1 124.5(3) . 7_557
Al1 O1 C50 131.6(4) 7_557 .
Al1 O1 Ge1 17.78(9) 7_557 .
C50 O1 Ge1 116.1(3) . .
Ge1 O2A C50 128.1(2) 7_557 .
Ge1 O2A Al1 11.05(7) 7_557 .
C50 O2A Al1 123.9(2) . .

loop_
_geom_bond_atom_site_label_1
_geom_bond_atom_site_label_2
_geom_bond_distance
_geom_bond_site_symmetry_2
Al1 Ge1 0.6683(11) 7_557
Al1 O1 1.371(5) 7_557
Al1 O2A 1.833(3) .
Al1 N1 1.9037(17) 7_557
Al1 N2 1.9191(17) 7_557
Ge1 Al1 0.6683(11) 7_557
Ge1 O2A 1.231(2) 7_557
Ge1 O1 1.826(5) .
Ge1 N1 2.0191(14) .
Ge1 N2 2.0324(14) .
Ge1 C50 2.358(3) 7_557
N1 C2 1.331(2) .
N1 C6 1.452(2) .
N1 Al1 1.9037(17) 7_557
N2 C4 1.329(2) .
N2 C18 1.4479(19) .
N2 Al1 1.9191(17) 7_557
C1 C2 1.512(2) .
C2 C3 1.399(2) .
C3 C4 1.399(2) .
C4 C5 1.511(2) .
C6 C11 1.405(2) .
C6 C7 1.407(2) .
C7 C8 1.390(2) .
C7 C15 1.523(3) .
C8 C9 1.383(3) .
C9 C10 1.380(3) .
C10 C11 1.399(2) .
C11 C12 1.518(2) .
C12 C13 1.524(3) .
C12 C14 1.535(2) .
C15 C17 1.518(3) .
C15 C16 1.525(3) .
C18 C19 1.402(2) .
C18 C23 1.405(2) .
C19 C20 1.398(2) .
C19 C27 1.517(2) .
C20 C21 1.382(3) .
C21 C22 1.379(3) .
C22 C23 1.392(2) .
C23 C24 1.519(3) .
C24 C26 1.512(3) .
C24 C25 1.533(3) .
C27 C29 1.519(3) .
C27 C28 1.526(3) .
C50 O2A 1.391(4) .
C50 O1 1.398(5) .
C50 Ge1 2.358(3) 7_557
O1 Al1 1.371(5) 7_557
O2A Ge1 1.231(2) 7_557
